data_2213629
loop_
_publ_author_name
'M. NizamMohideen'
'S. Thenmozhi'
'A. Subbiahpandi'
'E. Ramesh'
'R. Raghunathan'

_publ_section_title
;
 Methyl 2-(2-hydroxy-1,3-dioxoinden-2-yl)acrylate
;
_journal_coeditor_code ZL2004
_journal_issue 5
_journal_name_full 'Acta Crystallographica Section E'
_journal_page_first o2747
_journal_page_last o2748
_journal_paper_doi 10.1107/S1600536807019939
_journal_volume 63
_journal_year 2007
_chemical_formula_iupac 'C13 H10 O5'
_chemical_formula_moiety 'C13 H10 O5'
_chemical_formula_sum 'C13 H10 O5'
_chemical_formula_weight 246.21
_chemical_name_systematic
;
Methyl 2-(2-hydroxy-1,3-dioxoinden-2-yl)acrylate
;
_space_group_IT_number 2
_symmetry_cell_setting triclinic
_symmetry_space_group_name_Hall '-P 1'
_symmetry_space_group_name_H-M 'P -1'
_atom_sites_solution_hydrogens geom
_atom_sites_solution_primary direct
_atom_sites_solution_secondary difmap
_audit_creation_method SHELXL-97
_cell_angle_alpha 83.838(8)
_cell_angle_beta 88.921(8)
_cell_angle_gamma 74.015(6)
_cell_formula_units_Z 2
_cell_length_a 7.1194(5)
_cell_length_b 8.7236(4)
_cell_length_c 9.7519(11)
_cell_measurement_reflns_used 25
_cell_measurement_temperature 293(2)
_cell_measurement_theta_max 20
_cell_measurement_theta_min 5
_cell_volume 578.84(8)
_computing_cell_refinement 'CAD-4 EXPRESS'
_computing_data_collection 'CAD-4 EXPRESS (Enraf--Nonius, 1994)'
_computing_data_reduction 'XCAD4 (Harms & Wocadlo, 1995)'
_computing_molecular_graphics
;
ZORTEP (Zsolnai, 1997) and PLATON (Spek, 2003)
;
_computing_publication_material
;
SHELXL97 and PARST (Nardelli, 1995)
;
_computing_structure_refinement 'SHELXL97 (Sheldrick, 1997)'
_computing_structure_solution 'SHELXS97 (Sheldrick, 1997)'
_diffrn_ambient_temperature 293(2)
_diffrn_measured_fraction_theta_full 0.968
_diffrn_measured_fraction_theta_max 0.968
_diffrn_measurement_device_type 'fine-focus sealed tube'
_diffrn_measurement_method \w/2\q
_diffrn_radiation_monochromator graphite
_diffrn_radiation_source 'fine-focus sealed tube'
_diffrn_radiation_type CuK\a
_diffrn_radiation_wavelength 1.54180
_diffrn_reflns_av_R_equivalents 0.0152
_diffrn_reflns_av_sigmaI/netI 0.0118
_diffrn_reflns_limit_h_max 8
_diffrn_reflns_limit_h_min 0
_diffrn_reflns_limit_k_max 10
_diffrn_reflns_limit_k_min -10
_diffrn_reflns_limit_l_max 11
_diffrn_reflns_limit_l_min -11
_diffrn_reflns_number 2239
_diffrn_reflns_theta_full 67.94
_diffrn_reflns_theta_max 67.94
_diffrn_reflns_theta_min 4.56
_diffrn_standards_decay_% 4
_diffrn_standards_interval_time 60
_diffrn_standards_number 2
_exptl_absorpt_coefficient_mu 0.931
_exptl_absorpt_correction_type none
_exptl_crystal_colour Colourless
_exptl_crystal_density_diffrn 1.413
_exptl_crystal_density_method 'not measured'
_exptl_crystal_description Block
_exptl_crystal_F_000 256
_exptl_crystal_size_max 0.26
_exptl_crystal_size_mid 0.21
_exptl_crystal_size_min 0.18
_refine_diff_density_max 0.275
_refine_diff_density_min -0.172
_refine_ls_extinction_coef 0.052(3)
_refine_ls_extinction_expression Fc^*^=kFc[1+0.001xFc^2^\l^3^/sin(2\q)]^-1/4^
_refine_ls_extinction_method SHELXL97
_refine_ls_goodness_of_fit_ref 1.075
_refine_ls_hydrogen_treatment constr
_refine_ls_matrix_type full
_refine_ls_number_parameters 164
_refine_ls_number_reflns 2054
_refine_ls_number_restraints 0
_refine_ls_restrained_S_all 1.075
_refine_ls_R_factor_all 0.0425
_refine_ls_R_factor_gt 0.0405
_refine_ls_shift/su_max 0.022
_refine_ls_shift/su_mean 0.004
_refine_ls_structure_factor_coef Fsqd
_refine_ls_weighting_details 'calc w=1/[\s^2^(Fo^2^)+(0.0603P)^2^+0.1803P] where P=(Fo^2^+2Fc^2^)/3'
_refine_ls_weighting_scheme calc
_refine_ls_wR_factor_gt 0.1119
_refine_ls_wR_factor_ref 0.1142
_reflns_number_gt 1917
_reflns_number_total 2054
_reflns_threshold_expression I>2\s(I)
_cod_data_source_file zl2004.cif
_cod_data_source_block I
_cod_database_code 2213629
_cod_database_fobs_code 2213629

loop_
_symmetry_equiv_pos_as_xyz
'x, y, z'
'-x, -y, -z'

loop_
_atom_site_type_symbol
_atom_site_label
_atom_site_fract_x
_atom_site_fract_y
_atom_site_fract_z
_atom_site_U_iso_or_equiv
_atom_site_adp_type
_atom_site_calc_flag
_atom_site_refinement_flags
_atom_site_occupancy
O O1 0.23054(17) 0.49660(13) 0.50353(11) 0.0503(3) Uani d . 1
O O2 0.02397(16) 0.27200(13) 0.67980(12) 0.0459(3) Uani d . 1
H H2 -0.0583 0.3334 0.6273 0.069 Uiso calc R 1
O O3 0.29344(19) 0.17790(14) 0.92888(11) 0.0541(4) Uani d . 1
O O4 0.38264(18) 0.52769(16) 0.81921(14) 0.0594(4) Uani d . 1
O O5 0.1272(2) 0.71715(16) 0.88537(16) 0.0673(4) Uani d . 1
C C1 0.2782(2) 0.38290(17) 0.59118(15) 0.0375(4) Uani d . 1
C C2 0.1590(2) 0.35257(17) 0.71973(15) 0.0362(4) Uani d . 1
C C3 0.3123(2) 0.22025(17) 0.80899(15) 0.0376(4) Uani d . 1
C C3A 0.4766(2) 0.15419(17) 0.71833(15) 0.0381(4) Uani d . 1
C C4 0.6330(2) 0.01820(19) 0.74407(18) 0.0461(4) Uani d . 1
H H4 0.6512 -0.0417 0.8300 0.055 Uiso calc R 1
C C5 0.7603(2) -0.0247(2) 0.6375(2) 0.0531(5) Uani d . 1
H H5 0.8647 -0.1166 0.6515 0.064 Uiso calc R 1
C C6 0.7363(3) 0.0659(2) 0.5101(2) 0.0532(5) Uani d . 1
H H6 0.8238 0.0328 0.4401 0.064 Uiso calc R 1
C C7 0.5849(2) 0.2043(2) 0.48497(17) 0.0460(4) Uani d . 1
H H7 0.5709 0.2666 0.4002 0.055 Uiso calc R 1
C C7A 0.4545(2) 0.24673(18) 0.59135(15) 0.0382(4) Uani d . 1
C C8 0.0664(2) 0.49843(17) 0.79210(15) 0.0385(4) Uani d . 1
C C9 0.2094(2) 0.58099(18) 0.83307(16) 0.0431(4) Uani d . 1
C C10 0.2577(5) 0.7968(3) 0.9401(3) 0.0964(9) Uani d . 1
H H10A 0.1828 0.8936 0.9751 0.145 Uiso calc R 1
H H10B 0.3415 0.8226 0.8682 0.145 Uiso calc R 1
H H10C 0.3357 0.7273 1.0132 0.145 Uiso calc R 1
C C11 -0.1205(3) 0.5456(2) 0.82124(19) 0.0514(4) Uani d . 1
H H11A -0.1680 0.6344 0.8696 0.062 Uiso calc R 1
H H11B -0.2052 0.4902 0.7935 0.062 Uiso calc R 1

loop_
_atom_site_aniso_label
_atom_site_aniso_U_11
_atom_site_aniso_U_22
_atom_site_aniso_U_33
_atom_site_aniso_U_12
_atom_site_aniso_U_13
_atom_site_aniso_U_23
O1 0.0581(7) 0.0454(7) 0.0432(7) -0.0126(5) -0.0099(5) 0.0112(5)
O2 0.0482(6) 0.0383(6) 0.0530(7) -0.0155(5) -0.0113(5) -0.0011(5)
O3 0.0678(8) 0.0486(7) 0.0355(7) -0.0023(6) 0.0011(5) 0.0052(5)
O4 0.0509(7) 0.0627(8) 0.0701(9) -0.0205(6) -0.0019(6) -0.0180(6)
O5 0.0747(9) 0.0474(7) 0.0864(10) -0.0198(6) 0.0059(7) -0.0292(7)
C1 0.0440(8) 0.0361(7) 0.0332(8) -0.0128(6) -0.0090(6) -0.0007(6)
C2 0.0402(8) 0.0322(7) 0.0358(8) -0.0098(6) -0.0049(6) -0.0017(6)
C3 0.0465(8) 0.0312(7) 0.0339(8) -0.0094(6) -0.0045(6) -0.0005(6)
C3A 0.0424(8) 0.0354(7) 0.0366(8) -0.0105(6) -0.0059(6) -0.0030(6)
C4 0.0451(9) 0.0403(8) 0.0495(9) -0.0079(7) -0.0071(7) 0.0011(7)
C5 0.0404(9) 0.0466(9) 0.0678(12) -0.0045(7) 0.0000(8) -0.0060(8)
C6 0.0438(9) 0.0576(10) 0.0601(11) -0.0148(8) 0.0103(8) -0.0141(9)
C7 0.0494(9) 0.0519(9) 0.0403(9) -0.0206(7) 0.0035(7) -0.0043(7)
C7A 0.0420(8) 0.0368(8) 0.0368(8) -0.0124(6) -0.0041(6) -0.0037(6)
C8 0.0445(8) 0.0322(7) 0.0360(8) -0.0069(6) -0.0039(6) 0.0004(6)
C9 0.0542(10) 0.0372(8) 0.0386(8) -0.0140(7) -0.0017(7) -0.0032(6)
C10 0.121(2) 0.0792(16) 0.114(2) -0.0557(16) 0.0068(17) -0.0475(16)
C11 0.0485(9) 0.0495(9) 0.0537(10) -0.0081(7) 0.0007(7) -0.0082(8)

loop_
_atom_type_symbol
_atom_type_description
_atom_type_scat_dispersion_real
_atom_type_scat_dispersion_imag
_atom_type_scat_source
C C 0.0181 0.0091 'International Tables Vol C Tables 4.2.6.8 and 6.1.1.4'
H H 0.0000 0.0000 'International Tables Vol C Tables 4.2.6.8 and 6.1.1.4'
O O 0.0492 0.0322 'International Tables Vol C Tables 4.2.6.8 and 6.1.1.4'

loop_
_geom_angle_atom_site_label_1
_geom_angle_atom_site_label_2
_geom_angle_atom_site_label_3
_geom_angle
C2 O2 H2 109.5
C9 O5 C10 116.62(18)
O1 C1 C7A 126.51(15)
O1 C1 C2 125.65(14)
C7A C1 C2 107.79(12)
O2 C2 C8 113.71(12)
O2 C2 C1 107.23(11)
C8 C2 C1 115.07(12)
O2 C2 C3 103.76(11)
C8 C2 C3 113.91(12)
C1 C2 C3 101.89(12)
O3 C3 C3A 127.59(14)
O3 C3 C2 124.99(14)
C3A C3 C2 107.36(12)
C4 C3A C7A 120.91(15)
C4 C3A C3 128.95(14)
C7A C3A C3 110.11(13)
C5 C4 C3A 117.58(16)
C5 C4 H4 121.2
C3A C4 H4 121.2
C4 C5 C6 121.49(16)
C4 C5 H5 119.3
C6 C5 H5 119.3
C7 C6 C5 121.35(16)
C7 C6 H6 119.3
C5 C6 H6 119.3
C6 C7 C7A 117.36(16)
C6 C7 H7 121.3
C7A C7 H7 121.3
C7 C7A C3A 121.25(14)
C7 C7A C1 128.73(14)
C3A C7A C1 109.99(14)
C11 C8 C9 122.87(15)
C11 C8 C2 124.08(15)
C9 C8 C2 113.00(13)
O4 C9 O5 124.16(16)
O4 C9 C8 122.48(15)
O5 C9 C8 113.35(15)
O5 C10 H10A 109.5
O5 C10 H10B 109.5
H10A C10 H10B 109.5
O5 C10 H10C 109.5
H10A C10 H10C 109.5
H10B C10 H10C 109.5
C8 C11 H11A 120.0
C8 C11 H11B 120.0
H11A C11 H11B 120.0

loop_
_geom_bond_atom_site_label_1
_geom_bond_atom_site_label_2
_geom_bond_distance
O1 C1 1.2137(18)
O2 C2 1.4194(17)
O2 H2 0.8200
O3 C3 1.2042(19)
O4 C9 1.203(2)
O5 C9 1.323(2)
O5 C10 1.444(3)
C1 C7A 1.471(2)
C1 C2 1.541(2)
C2 C8 1.505(2)
C2 C3 1.5517(19)
C3 C3A 1.477(2)
C3A C4 1.389(2)
C3A C7A 1.390(2)
C4 C5 1.379(3)
C4 H4 0.9300
C5 C6 1.386(3)
C5 H5 0.9300
C6 C7 1.382(3)
C6 H6 0.9300
C7 C7A 1.390(2)
C7 H7 0.9300
C8 C11 1.315(2)
C8 C9 1.482(2)
C10 H10A 0.9600
C10 H10B 0.9600
C10 H10C 0.9600
C11 H11A 0.9300
C11 H11B 0.9300

loop_
_geom_hbond_atom_site_label_D
_geom_hbond_atom_site_label_H
_geom_hbond_atom_site_label_A
_geom_hbond_site_symmetry_A
_geom_hbond_distance_DH
_geom_hbond_distance_HA
_geom_hbond_distance_DA
_geom_hbond_angle_DHA
C4 H4 O3 2_657 0.93 2.50 3.431(2) 174
O2 H2 O1 2_566 0.82 2.00 2.808(2) 171

loop_
_geom_torsion_atom_site_label_1
_geom_torsion_atom_site_label_2
_geom_torsion_atom_site_label_3
_geom_torsion_atom_site_label_4
_geom_torsion
O1 C1 C2 O2 85.58(17)
C7A C1 C2 O2 -92.16(13)
O1 C1 C2 C8 -42.0(2)
C7A C1 C2 C8 140.26(12)
O1 C1 C2 C3 -165.77(14)
C7A C1 C2 C3 16.49(14)
O2 C2 C3 O3 -81.64(18)
C8 C2 C3 O3 42.5(2)
C1 C2 C3 O3 167.07(15)
O2 C2 C3 C3A 95.96(13)
C8 C2 C3 C3A -139.88(13)
C1 C2 C3 C3A -15.34(14)
O3 C3 C3A C4 8.6(3)
C2 C3 C3A C4 -168.88(15)
O3 C3 C3A C7A -173.46(15)
C2 C3 C3A C7A 9.03(16)
C7A C3A C4 C5 -2.5(2)
C3 C3A C4 C5 175.18(15)
C3A C4 C5 C6 1.3(3)
C4 C5 C6 C7 0.8(3)
C5 C6 C7 C7A -1.7(3)
C6 C7 C7A C3A 0.5(2)
C6 C7 C7A C1 -177.51(15)
C4 C3A C7A C7 1.6(2)
C3 C3A C7A C7 -176.48(13)
C4 C3A C7A C1 -179.99(14)
C3 C3A C7A C1 1.90(17)
O1 C1 C7A C7 -11.7(3)
C2 C1 C7A C7 166.05(15)
O1 C1 C7A C3A 170.11(14)
C2 C1 C7A C3A -12.18(16)
O2 C2 C8 C11 2.4(2)
C1 C2 C8 C11 126.64(16)
C3 C2 C8 C11 -116.22(17)
O2 C2 C8 C9 179.98(12)
C1 C2 C8 C9 -55.78(16)
C3 C2 C8 C9 61.36(17)
C10 O5 C9 O4 -5.9(3)
C10 O5 C9 C8 174.18(18)
C11 C8 C9 O4 171.90(16)
C2 C8 C9 O4 -5.7(2)
C11 C8 C9 O5 -8.2(2)
C2 C8 C9 O5 174.20(13)

loop_
_cod_related_entry_id
_cod_related_entry_database
_cod_related_entry_code
1 ChemSpider 17230251
